data_1001504
loop_
_publ_author_name
'Archaimbault, F'
'Choisnet, J'
'Rulmont, A'
'Tarte, P'

_publ_section_title
;
Lithium defect and ordering phenomena in the new LiNbO~3~ like mixed
tellurates: Li~2-x~(Zr^4+^,Nb^5+^,Te^6+^)~2~O~6~ (x<0.5)
;
_journal_coden_ASTM MCHPDR
_journal_name_full 'Materials Chemistry and Physics'
_journal_page_first 245
_journal_page_last 252
_journal_paper_doi 10.1016/0254-0584(92)90232-W
_journal_volume 30
_journal_year 1992
_chemical_formula_structural 'Li1.75 (Zr0.75 Nb0.25) Te O6'
_chemical_formula_sum 'Li1.75 Nb0.25 O6 Te Zr0.75'
_chemical_name_systematic
;
Lithium zirconium niobium tellurium(VI) oxide (1.75/.75/.25/1/6)
;
_space_group_IT_number 146
_symmetry_cell_setting trigonal
_symmetry_space_group_name_Hall 'R 3'
_symmetry_space_group_name_H-M 'R 3 :H'
_cell_angle_alpha 90
_cell_angle_beta 90
_cell_angle_gamma 120
_cell_formula_units_Z 3
_cell_length_a 5.167(2)
_cell_length_b 5.167(2)
_cell_length_c 13.795(6)
_cell_volume 319.0
_refine_ls_R_factor_all 0.035
_cod_original_sg_symbol_H-M 'R 3 H'
_cod_original_formula_sum 'Li1.75 Nb.25 O6 Te Zr.75'
_cod_database_code 1001504

loop_
_symmetry_equiv_pos_as_xyz
x,y,z
-y,x-y,z
y-x,-x,z
1/3+x,2/3+y,2/3+z
2/3+x,1/3+y,1/3+z
1/3-y,2/3+x-y,2/3+z
2/3-y,1/3+x-y,1/3+z
1/3-x+y,2/3-x,2/3+z
2/3-x+y,1/3-x,1/3+z

loop_
_atom_site_label
_atom_site_type_symbol
_atom_site_symmetry_multiplicity
_atom_site_Wyckoff_symbol
_atom_site_fract_x
_atom_site_fract_y
_atom_site_fract_z
_atom_site_occupancy
_atom_site_attached_hydrogens
_atom_site_calc_flag
Li1 Li1+ 3 a 0. 0. 0.30(1) 0.95 0 d
Li2 Li1+ 3 a 0. 0. 0.76(2) 0.8 0 d
Zr1 Zr4+ 3 a 0. 0. 0.989(1) 0.75 0 d
Nb1 Nb5+ 3 a 0. 0. 0.989(1) 0.25 0 d
Te1 Te6+ 3 a 0. 0. 0.501(4) 1. 0 d
O1 O2- 9 b 0.049(2) 0.351(8) 0.084(9) 1. 0 d
O2 O2- 9 b 0.655(5) 0.962(4) 0.575(8) 1. 0 d

loop_
_atom_type_symbol
_atom_type_oxidation_number
Li1+ 1.000
Zr4+ 4.000
Nb5+ 5.000
Te6+ 6.000
O2- -2.000
